data_2224880
loop_
_publ_author_name
'Gowda, B. Thimme'
'Foro, Sabine'
'Nirmala, P. G.'
'Fuess, Hartmut'

_publ_section_title
;
 <i>N</i>-(4-Methylphenyl)benzenesulfonamide
;
_journal_coeditor_code BT5173
_journal_issue 2
_journal_name_full 'Acta Crystallographica Section E'
_journal_page_first o435
_journal_paper_doi 10.1107/S1600536810002278
_journal_volume 66
_journal_year 2010
_chemical_formula_iupac 'C13 H13 N O2 S'
_chemical_formula_moiety 'C13 H13 N O2 S'
_chemical_formula_sum 'C13 H13 N O2 S'
_chemical_formula_weight 247.30
_chemical_name_systematic
;
<i>N</i>-(4-Methylphenyl)benzenesulfonamide
;
_space_group_IT_number 14
_symmetry_cell_setting monoclinic
_symmetry_space_group_name_Hall '-P 2ybc'
_symmetry_space_group_name_H-M 'P 1 21/c 1'
_atom_sites_solution_hydrogens geom
_atom_sites_solution_primary direct
_atom_sites_solution_secondary difmap
_audit_creation_method SHELXL-97
_cell_angle_alpha 90.00
_cell_angle_beta 101.335(6)
_cell_angle_gamma 90.00
_cell_formula_units_Z 8
_cell_length_a 10.8963(7)
_cell_length_b 9.6981(7)
_cell_length_c 24.089(2)
_cell_measurement_reflns_used 3814
_cell_measurement_temperature 299(2)
_cell_measurement_theta_max 27.75
_cell_measurement_theta_min 2.59
_cell_volume 2495.9(3)
_computing_cell_refinement
;
CrysAlis RED (Oxford Diffraction, 2009)
;
_computing_data_collection
;
CrysAlis CCD (Oxford Diffraction, 2009)
;
_computing_data_reduction
;
CrysAlis RED (Oxford Diffraction, 2009)
;
_computing_molecular_graphics 'PLATON (Spek, 2009)'
_computing_publication_material 'SHELXL97 (Sheldrick, 2008)'
_computing_structure_refinement 'SHELXL97 (Sheldrick, 2008)'
_computing_structure_solution 'SHELXS97 (Sheldrick, 2008)'
_diffrn_ambient_temperature 299(2)
_diffrn_measured_fraction_theta_full 0.999
_diffrn_measured_fraction_theta_max 0.999
_diffrn_measurement_device_type
;
Oxford Diffraction Xcalibur diffractometer
with a Sapphire CCD detector
;
_diffrn_measurement_method
;
Rotation method data acquisition using \w and \f scans
;
_diffrn_radiation_monochromator graphite
_diffrn_radiation_source 'fine-focus sealed tube'
_diffrn_radiation_type MoK\a
_diffrn_radiation_wavelength 0.71073
_diffrn_reflns_av_R_equivalents 0.0155
_diffrn_reflns_av_sigmaI/netI 0.0252
_diffrn_reflns_limit_h_max 6
_diffrn_reflns_limit_h_min -13
_diffrn_reflns_limit_k_max 12
_diffrn_reflns_limit_k_min -8
_diffrn_reflns_limit_l_max 29
_diffrn_reflns_limit_l_min -30
_diffrn_reflns_number 11057
_diffrn_reflns_theta_full 26.37
_diffrn_reflns_theta_max 26.37
_diffrn_reflns_theta_min 2.72
_diffrn_standards_decay_% 0
_diffrn_standards_number 0
_exptl_absorpt_coefficient_mu 0.248
_exptl_absorpt_correction_T_max 0.9160
_exptl_absorpt_correction_T_min 0.8902
_exptl_absorpt_correction_type multi-scan
_exptl_absorpt_process_details
;
(CrysAlis RED; Oxford Diffraction, 2009)
;
_exptl_crystal_colour colourless
_exptl_crystal_density_diffrn 1.316
_exptl_crystal_density_method 'not measured'
_exptl_crystal_description prism
_exptl_crystal_F_000 1040
_exptl_crystal_size_max 0.48
_exptl_crystal_size_mid 0.36
_exptl_crystal_size_min 0.36
_refine_diff_density_max 0.252
_refine_diff_density_min -0.438
_refine_ls_extinction_method none
_refine_ls_goodness_of_fit_ref 1.073
_refine_ls_hydrogen_treatment mixed
_refine_ls_matrix_type full
_refine_ls_number_parameters 317
_refine_ls_number_reflns 5102
_refine_ls_number_restraints 2
_refine_ls_restrained_S_all 1.073
_refine_ls_R_factor_all 0.0567
_refine_ls_R_factor_gt 0.0399
_refine_ls_shift/su_max 0.022
_refine_ls_shift/su_mean 0.000
_refine_ls_structure_factor_coef Fsqd
_refine_ls_weighting_details 'calc w=1/[\s^2^(Fo^2^)+(0.0678P)^2^+0.1533P] where P=(Fo^2^+2Fc^2^)/3'
_refine_ls_weighting_scheme calc
_refine_ls_wR_factor_gt 0.1077
_refine_ls_wR_factor_ref 0.1147
_reflns_number_gt 3835
_reflns_number_total 5102
_reflns_threshold_expression I>2\s(I)
_cod_data_source_file bt5173.cif
_cod_data_source_block I
_cod_original_sg_symbol_H-M 'P 21/c'
_cod_database_code 2224880
_cod_database_fobs_code 2224880

loop_
_symmetry_equiv_pos_as_xyz
'x, y, z'
'-x, y+1/2, -z+1/2'
'-x, -y, -z'
'x, -y-1/2, z-1/2'

loop_
_atom_site_type_symbol
_atom_site_label
_atom_site_fract_x
_atom_site_fract_y
_atom_site_fract_z
_atom_site_U_iso_or_equiv
_atom_site_adp_type
_atom_site_calc_flag
_atom_site_refinement_flags
_atom_site_occupancy
_atom_site_disorder_assembly
_atom_site_disorder_group
C C1 0.49646(15) 0.23424(19) 0.34166(7) 0.0352(4) Uani d . 1 . .
C C2 0.54145(19) 0.1458(2) 0.38595(8) 0.0540(5) Uani d . 1 . .
H H2 0.5706 0.0585 0.3792 0.065 Uiso calc R 1 . .
C C3 0.5422(2) 0.1902(3) 0.44079(9) 0.0743(7) Uani d . 1 . .
H H3 0.5714 0.1317 0.4711 0.089 Uiso calc R 1 . .
C C4 0.5009(2) 0.3177(3) 0.45059(10) 0.0729(7) Uani d . 1 . .
H H4 0.5017 0.3455 0.4876 0.087 Uiso calc R 1 . .
C C5 0.4576(2) 0.4073(3) 0.40631(10) 0.0637(6) Uani d . 1 . .
H H5 0.4304 0.4952 0.4135 0.076 Uiso calc R 1 . .
C C6 0.45504(17) 0.3650(2) 0.35136(8) 0.0473(5) Uani d . 1 . .
H H6 0.4257 0.4239 0.3212 0.057 Uiso calc R 1 . .
C C7 0.72265(15) 0.26027(18) 0.26558(7) 0.0345(4) Uani d . 1 . .
C C8 0.78605(17) 0.38435(19) 0.27057(8) 0.0437(4) Uani d . 1 . .
H H8 0.7424 0.4664 0.2618 0.052 Uiso calc R 1 . .
C C9 0.91509(18) 0.3864(2) 0.28866(9) 0.0519(5) Uani d . 1 . .
H H9 0.9569 0.4705 0.2916 0.062 Uiso calc R 1 . .
C C10 0.98274(17) 0.2673(2) 0.30237(8) 0.0483(5) Uani d . 1 . .
C C11 0.91807(17) 0.1439(2) 0.29706(8) 0.0492(5) Uani d . 1 . .
H H11 0.9621 0.0621 0.3061 0.059 Uiso calc R 1 . .
C C12 0.78924(17) 0.1386(2) 0.27865(8) 0.0445(4) Uani d . 1 . .
H H12 0.7478 0.0543 0.2751 0.053 Uiso calc R 1 . .
C C13 1.1240(2) 0.2704(3) 0.32199(12) 0.0782(8) Uani d . 1 . .
H H13A 1.1543 0.3620 0.3178 0.094 Uiso calc R 1 . .
H H13B 1.1619 0.2076 0.2995 0.094 Uiso calc R 1 . .
H H13C 1.1452 0.2435 0.3611 0.094 Uiso calc R 1 . .
N N1 0.59074(13) 0.26099(17) 0.24393(6) 0.0380(4) Uani d D 1 . .
H H1N 0.5641(19) 0.3419(13) 0.2338(9) 0.061(7) Uiso d D 1 . .
O O1 0.36880(11) 0.21729(15) 0.23898(5) 0.0483(3) Uani d . 1 . .
O O2 0.52235(12) 0.03473(13) 0.27441(6) 0.0484(3) Uani d . 1 . .
S S1 0.48854(4) 0.17773(5) 0.271806(17) 0.03439(13) Uani d . 1 . .
C C14 0.24474(16) 0.1155(2) 0.04914(8) 0.0433(4) Uani d . 1 . .
C C15 0.23588(19) 0.0133(2) 0.08819(10) 0.0539(5) Uani d . 1 . .
H H15 0.2661 0.0292 0.1265 0.065 Uiso calc R 1 . .
C C16 0.1824(2) -0.1121(3) 0.07043(13) 0.0746(7) Uani d . 1 . .
H H16 0.1760 -0.1812 0.0965 0.089 Uiso calc R 1 . .
C C17 0.1387(3) -0.1331(3) 0.01356(16) 0.0934(10) Uani d . 1 . .
H H17 0.1026 -0.2175 0.0013 0.112 Uiso calc R 1 . .
C C18 0.1469(3) -0.0333(4) -0.02519(13) 0.0927(10) Uani d . 1 . .
H H18 0.1169 -0.0504 -0.0634 0.111 Uiso calc R 1 . .
C C19 0.1998(2) 0.0942(3) -0.00817(9) 0.0691(7) Uani d . 1 . .
H H19 0.2050 0.1631 -0.0345 0.083 Uiso calc R 1 . .
C C20 0.12459(15) 0.34730(18) 0.11770(7) 0.0355(4) Uani d . 1 . .
C C21 0.05945(18) 0.2725(2) 0.15145(8) 0.0440(4) Uani d . 1 . .
H H21 0.1015 0.2087 0.1772 0.053 Uiso calc R 1 . .
C C22 -0.06751(19) 0.2922(2) 0.14710(9) 0.0521(5) Uani d . 1 . .
H H22 -0.1096 0.2421 0.1704 0.063 Uiso calc R 1 . .
C C23 -0.13356(18) 0.3848(3) 0.10883(8) 0.0544(6) Uani d . 1 . .
C C24 -0.06742(18) 0.4595(2) 0.07557(8) 0.0558(6) Uani d . 1 . .
H H24 -0.1099 0.5226 0.0497 0.067 Uiso calc R 1 . .
C C25 0.06092(18) 0.4430(2) 0.07982(7) 0.0469(5) Uani d . 1 . .
H H25 0.1037 0.4955 0.0575 0.056 Uiso calc R 1 . .
C C26 -0.2728(2) 0.4058(4) 0.10399(11) 0.0918(10) Uani d . 1 . .
H H26A -0.2892 0.4368 0.1397 0.110 Uiso calc R 1 . .
H H26B -0.3157 0.3203 0.0938 0.110 Uiso calc R 1 . .
H H26C -0.3019 0.4738 0.0755 0.110 Uiso calc R 1 . .
N N2 0.25663(14) 0.32896(17) 0.12379(6) 0.0404(4) Uani d D 1 . .
H H2N 0.2978(16) 0.2947(19) 0.1543(6) 0.047(6) Uiso d D 1 . .
O O3 0.44699(12) 0.24737(16) 0.09618(7) 0.0607(4) Uani d . 1 . .
O O4 0.28964(14) 0.36865(16) 0.02590(6) 0.0614(4) Uani d . 1 . .
S S2 0.31882(4) 0.27343(5) 0.07160(2) 0.04299(15) Uani d . 1 . .

loop_
_atom_site_aniso_label
_atom_site_aniso_U_11
_atom_site_aniso_U_22
_atom_site_aniso_U_33
_atom_site_aniso_U_12
_atom_site_aniso_U_13
_atom_site_aniso_U_23
C1 0.0322(9) 0.0384(10) 0.0348(9) -0.0071(7) 0.0058(7) 0.0000(7)
C2 0.0650(13) 0.0520(13) 0.0431(11) -0.0009(10) 0.0057(9) 0.0080(9)
C3 0.0945(19) 0.087(2) 0.0382(12) -0.0135(15) 0.0046(12) 0.0091(12)
C4 0.0800(17) 0.099(2) 0.0450(12) -0.0294(15) 0.0256(12) -0.0179(14)
C5 0.0673(14) 0.0626(15) 0.0674(15) -0.0120(11) 0.0287(12) -0.0233(13)
C6 0.0494(11) 0.0438(12) 0.0506(11) -0.0020(9) 0.0143(9) -0.0026(9)
C7 0.0341(9) 0.0401(10) 0.0308(8) 0.0032(7) 0.0098(7) 0.0025(7)
C8 0.0412(10) 0.0343(10) 0.0576(11) 0.0038(8) 0.0142(8) -0.0011(9)
C9 0.0435(11) 0.0485(13) 0.0661(13) -0.0092(9) 0.0169(9) -0.0090(10)
C10 0.0345(10) 0.0672(14) 0.0444(11) 0.0020(9) 0.0107(8) 0.0004(10)
C11 0.0393(10) 0.0540(13) 0.0551(12) 0.0137(9) 0.0116(9) 0.0133(10)
C12 0.0402(10) 0.0388(10) 0.0551(11) 0.0037(8) 0.0110(8) 0.0081(9)
C13 0.0382(12) 0.110(2) 0.0846(18) -0.0009(13) 0.0089(11) -0.0004(16)
N1 0.0324(8) 0.0403(9) 0.0407(8) 0.0033(7) 0.0060(6) 0.0086(7)
O1 0.0315(7) 0.0660(9) 0.0430(7) -0.0024(6) -0.0033(5) 0.0012(6)
O2 0.0528(8) 0.0319(7) 0.0592(8) -0.0058(6) 0.0080(6) -0.0083(6)
S1 0.0319(2) 0.0350(3) 0.0343(2) -0.00365(18) 0.00181(16) -0.00231(18)
C14 0.0343(9) 0.0523(12) 0.0441(10) 0.0007(8) 0.0102(8) -0.0094(9)
C15 0.0524(12) 0.0514(13) 0.0601(13) -0.0001(10) 0.0164(10) -0.0089(10)
C16 0.0732(16) 0.0505(15) 0.105(2) -0.0068(12) 0.0305(15) -0.0141(14)
C17 0.084(2) 0.076(2) 0.126(3) -0.0238(16) 0.0340(19) -0.051(2)
C18 0.090(2) 0.109(3) 0.0741(18) -0.0173(18) 0.0047(15) -0.0492(18)
C19 0.0675(15) 0.0919(19) 0.0462(12) -0.0078(13) 0.0070(11) -0.0188(12)
C20 0.0378(9) 0.0373(10) 0.0299(8) 0.0011(7) 0.0030(7) -0.0072(7)
C21 0.0495(11) 0.0420(11) 0.0397(10) -0.0007(9) 0.0070(8) 0.0009(8)
C22 0.0523(12) 0.0597(14) 0.0473(11) -0.0102(10) 0.0170(9) -0.0080(10)
C23 0.0390(10) 0.0812(16) 0.0406(10) 0.0004(10) 0.0017(8) -0.0185(10)
C24 0.0503(12) 0.0785(16) 0.0351(10) 0.0199(11) -0.0003(9) 0.0012(10)
C25 0.0512(11) 0.0550(13) 0.0353(9) 0.0064(9) 0.0105(8) 0.0042(9)
C26 0.0420(13) 0.156(3) 0.0749(17) 0.0045(15) 0.0056(12) -0.0146(18)
N2 0.0392(8) 0.0470(10) 0.0324(8) 0.0027(7) 0.0007(6) -0.0040(7)
O3 0.0317(7) 0.0740(11) 0.0751(10) -0.0028(6) 0.0074(7) -0.0085(8)
O4 0.0740(10) 0.0628(10) 0.0528(8) 0.0055(8) 0.0254(7) 0.0143(7)
S2 0.0366(3) 0.0491(3) 0.0442(3) -0.0012(2) 0.01009(19) -0.0016(2)

loop_
_atom_type_symbol
_atom_type_description
_atom_type_scat_dispersion_real
_atom_type_scat_dispersion_imag
_atom_type_scat_source
C C 0.0033 0.0016 'International Tables Vol C Tables 4.2.6.8 and 6.1.1.4'
H H 0.0000 0.0000 'International Tables Vol C Tables 4.2.6.8 and 6.1.1.4'
N N 0.0061 0.0033 'International Tables Vol C Tables 4.2.6.8 and 6.1.1.4'
O O 0.0106 0.0060 'International Tables Vol C Tables 4.2.6.8 and 6.1.1.4'
S S 0.1246 0.1234 'International Tables Vol C Tables 4.2.6.8 and 6.1.1.4'

loop_
_geom_angle_atom_site_label_1
_geom_angle_atom_site_label_2
_geom_angle_atom_site_label_3
_geom_angle_site_symmetry_1
_geom_angle_site_symmetry_3
_geom_angle
_geom_angle_publ_flag
C6 C1 C2 . . 121.15(18) ?
C6 C1 S1 . . 119.52(14) ?
C2 C1 S1 . . 119.31(15) ?
C1 C2 C3 . . 118.5(2) ?
C1 C2 H2 . . 120.7 ?
C3 C2 H2 . . 120.7 ?
C4 C3 C2 . . 120.6(2) ?
C4 C3 H3 . . 119.7 ?
C2 C3 H3 . . 119.7 ?
C3 C4 C5 . . 121.0(2) ?
C3 C4 H4 . . 119.5 ?
C5 C4 H4 . . 119.5 ?
C6 C5 C4 . . 119.4(2) ?
C6 C5 H5 . . 120.3 ?
C4 C5 H5 . . 120.3 ?
C1 C6 C5 . . 119.3(2) ?
C1 C6 H6 . . 120.3 ?
C5 C6 H6 . . 120.3 ?
C8 C7 C12 . . 119.38(16) ?
C8 C7 N1 . . 118.52(15) ?
C12 C7 N1 . . 122.01(16) ?
C7 C8 C9 . . 119.90(17) ?
C7 C8 H8 . . 120.0 ?
C9 C8 H8 . . 120.0 ?
C10 C9 C8 . . 121.69(19) ?
C10 C9 H9 . . 119.2 ?
C8 C9 H9 . . 119.2 ?
C9 C10 C11 . . 117.77(17) ?
C9 C10 C13 . . 121.4(2) ?
C11 C10 C13 . . 120.8(2) ?
C10 C11 C12 . . 121.79(18) ?
C10 C11 H11 . . 119.1 ?
C12 C11 H11 . . 119.1 ?
C11 C12 C7 . . 119.47(18) ?
C11 C12 H12 . . 120.3 ?
C7 C12 H12 . . 120.3 ?
C10 C13 H13A . . 109.5 ?
C10 C13 H13B . . 109.5 ?
H13A C13 H13B . . 109.5 ?
C10 C13 H13C . . 109.5 ?
H13A C13 H13C . . 109.5 ?
H13B C13 H13C . . 109.5 ?
C7 N1 S1 . . 124.67(12) ?
C7 N1 H1N . . 111.7(15) ?
S1 N1 H1N . . 110.6(14) ?
O2 S1 O1 . . 118.67(8) ?
O2 S1 N1 . . 107.94(8) ?
O1 S1 N1 . . 105.17(8) ?
O2 S1 C1 . . 107.24(8) ?
O1 S1 C1 . . 108.18(8) ?
N1 S1 C1 . . 109.42(8) ?
C15 C14 C19 . . 120.8(2) ?
C15 C14 S2 . . 120.13(15) ?
C19 C14 S2 . . 119.01(18) ?
C16 C15 C14 . . 120.2(2) ?
C16 C15 H15 . . 119.9 ?
C14 C15 H15 . . 119.9 ?
C17 C16 C15 . . 118.8(3) ?
C17 C16 H16 . . 120.6 ?
C15 C16 H16 . . 120.6 ?
C18 C17 C16 . . 121.4(3) ?
C18 C17 H17 . . 119.3 ?
C16 C17 H17 . . 119.3 ?
C17 C18 C19 . . 120.6(3) ?
C17 C18 H18 . . 119.7 ?
C19 C18 H18 . . 119.7 ?
C14 C19 C18 . . 118.1(3) ?
C14 C19 H19 . . 121.0 ?
C18 C19 H19 . . 121.0 ?
C21 C20 C25 . . 119.24(17) ?
C21 C20 N2 . . 119.78(16) ?
C25 C20 N2 . . 120.94(16) ?
C22 C21 C20 . . 120.32(18) ?
C22 C21 H21 . . 119.8 ?
C20 C21 H21 . . 119.8 ?
C21 C22 C23 . . 121.54(19) ?
C21 C22 H22 . . 119.2 ?
C23 C22 H22 . . 119.2 ?
C22 C23 C24 . . 117.65(18) ?
C22 C23 C26 . . 121.4(2) ?
C24 C23 C26 . . 120.9(2) ?
C23 C24 C25 . . 121.82(19) ?
C23 C24 H24 . . 119.1 ?
C25 C24 H24 . . 119.1 ?
C20 C25 C24 . . 119.41(18) ?
C20 C25 H25 . . 120.3 ?
C24 C25 H25 . . 120.3 ?
C23 C26 H26A . . 109.5 ?
C23 C26 H26B . . 109.5 ?
H26A C26 H26B . . 109.5 ?
C23 C26 H26C . . 109.5 ?
H26A C26 H26C . . 109.5 ?
H26B C26 H26C . . 109.5 ?
C20 N2 S2 . . 121.62(11) ?
C20 N2 H2N . . 119.2(13) ?
S2 N2 H2N . . 107.9(13) ?
O4 S2 O3 . . 119.13(9) ?
O4 S2 N2 . . 108.54(9) ?
O3 S2 N2 . . 105.02(8) ?
O4 S2 C14 . . 107.85(9) ?
O3 S2 C14 . . 108.93(9) ?
N2 S2 C14 . . 106.74(8) ?

loop_
_geom_bond_atom_site_label_1
_geom_bond_atom_site_label_2
_geom_bond_site_symmetry_2
_geom_bond_distance
_geom_bond_publ_flag
C1 C6 . 1.381(3) ?
C1 C2 . 1.382(2) ?
C1 S1 . 1.7556(17) ?
C2 C3 . 1.388(3) ?
C2 H2 . 0.9300 ?
C3 C4 . 1.352(4) ?
C3 H3 . 0.9300 ?
C4 C5 . 1.385(3) ?
C4 H4 . 0.9300 ?
C5 C6 . 1.381(3) ?
C5 H5 . 0.9300 ?
C6 H6 . 0.9300 ?
C7 C8 . 1.381(3) ?
C7 C12 . 1.389(2) ?
C7 N1 . 1.429(2) ?
C8 C9 . 1.388(2) ?
C8 H8 . 0.9300 ?
C9 C10 . 1.375(3) ?
C9 H9 . 0.9300 ?
C10 C11 . 1.382(3) ?
C10 C13 . 1.519(3) ?
C11 C12 . 1.388(2) ?
C11 H11 . 0.9300 ?
C12 H12 . 0.9300 ?
C13 H13A . 0.9600 ?
C13 H13B . 0.9600 ?
C13 H13C . 0.9600 ?
N1 S1 . 1.6239(16) ?
N1 H1N . 0.855(9) ?
O1 S1 . 1.4384(12) ?
O2 S1 . 1.4331(13) ?
C14 C15 . 1.383(3) ?
C14 C19 . 1.386(3) ?
C14 S2 . 1.766(2) ?
C15 C16 . 1.380(3) ?
C15 H15 . 0.9300 ?
C16 C17 . 1.375(4) ?
C16 H16 . 0.9300 ?
C17 C18 . 1.360(4) ?
C17 H17 . 0.9300 ?
C18 C19 . 1.391(4) ?
C18 H18 . 0.9300 ?
C19 H19 . 0.9300 ?
C20 C21 . 1.385(3) ?
C20 C25 . 1.388(2) ?
C20 N2 . 1.428(2) ?
C21 C22 . 1.380(3) ?
C21 H21 . 0.9300 ?
C22 C23 . 1.383(3) ?
C22 H22 . 0.9300 ?
C23 C24 . 1.383(3) ?
C23 C26 . 1.512(3) ?
C24 C25 . 1.391(3) ?
C24 H24 . 0.9300 ?
C25 H25 . 0.9300 ?
C26 H26A . 0.9600 ?
C26 H26B . 0.9600 ?
C26 H26C . 0.9600 ?
N2 S2 . 1.6325(15) ?
N2 H2N . 0.850(9) ?
O3 S2 . 1.4282(13) ?
O4 S2 . 1.4240(14) ?

loop_
_geom_hbond_atom_site_label_D
_geom_hbond_atom_site_label_H
_geom_hbond_atom_site_label_A
_geom_hbond_site_symmetry_A
_geom_hbond_distance_DH
_geom_hbond_distance_HA
_geom_hbond_distance_DA
_geom_hbond_angle_DHA
N1 H1N O2 2_655 0.855(9) 2.086(11) 2.924(2) 166(2)
N2 H2N O1 . 0.850(9) 2.169(10) 3.0056(19) 168.2(18)

loop_
_geom_torsion_atom_site_label_1
_geom_torsion_atom_site_label_2
_geom_torsion_atom_site_label_3
_geom_torsion_atom_site_label_4
_geom_torsion_site_symmetry_1
_geom_torsion_site_symmetry_2
_geom_torsion_site_symmetry_3
_geom_torsion_site_symmetry_4
_geom_torsion
_geom_torsion_publ_flag
C6 C1 C2 C3 . . . . 1.1(3) ?
S1 C1 C2 C3 . . . . -177.38(17) ?
C1 C2 C3 C4 . . . . -0.6(4) ?
C2 C3 C4 C5 . . . . -0.4(4) ?
C3 C4 C5 C6 . . . . 0.9(4) ?
C2 C1 C6 C5 . . . . -0.6(3) ?
S1 C1 C6 C5 . . . . 177.87(14) ?
C4 C5 C6 C1 . . . . -0.4(3) ?
C12 C7 C8 C9 . . . . -0.2(3) ?
N1 C7 C8 C9 . . . . -176.66(16) ?
C7 C8 C9 C10 . . . . -0.5(3) ?
C8 C9 C10 C11 . . . . 0.6(3) ?
C8 C9 C10 C13 . . . . 179.84(19) ?
C9 C10 C11 C12 . . . . -0.1(3) ?
C13 C10 C11 C12 . . . . -179.32(19) ?
C10 C11 C12 C7 . . . . -0.5(3) ?
C8 C7 C12 C11 . . . . 0.7(3) ?
N1 C7 C12 C11 . . . . 177.04(16) ?
C8 C7 N1 S1 . . . . -133.52(16) ?
C12 C7 N1 S1 . . . . 50.1(2) ?
C7 N1 S1 O2 . . . . -56.90(16) ?
C7 N1 S1 O1 . . . . 175.49(14) ?
C7 N1 S1 C1 . . . . 59.49(17) ?
C6 C1 S1 O2 . . . . -172.89(14) ?
C2 C1 S1 O2 . . . . 5.65(17) ?
C6 C1 S1 O1 . . . . -43.79(16) ?
C2 C1 S1 O1 . . . . 134.75(15) ?
C6 C1 S1 N1 . . . . 70.28(16) ?
C2 C1 S1 N1 . . . . -111.19(16) ?
C19 C14 C15 C16 . . . . 0.3(3) ?
S2 C14 C15 C16 . . . . -177.47(16) ?
C14 C15 C16 C17 . . . . 0.1(3) ?
C15 C16 C17 C18 . . . . -0.1(4) ?
C16 C17 C18 C19 . . . . -0.3(5) ?
C15 C14 C19 C18 . . . . -0.6(3) ?
S2 C14 C19 C18 . . . . 177.13(18) ?
C17 C18 C19 C14 . . . . 0.6(4) ?
C25 C20 C21 C22 . . . . 0.5(3) ?
N2 C20 C21 C22 . . . . 178.13(16) ?
C20 C21 C22 C23 . . . . 0.9(3) ?
C21 C22 C23 C24 . . . . -1.3(3) ?
C21 C22 C23 C26 . . . . 179.8(2) ?
C22 C23 C24 C25 . . . . 0.3(3) ?
C26 C23 C24 C25 . . . . 179.2(2) ?
C21 C20 C25 C24 . . . . -1.5(3) ?
N2 C20 C25 C24 . . . . -179.07(17) ?
C23 C24 C25 C20 . . . . 1.1(3) ?
C21 C20 N2 S2 . . . . 118.91(17) ?
C25 C20 N2 S2 . . . . -63.5(2) ?
C20 N2 S2 O4 . . . . 60.77(16) ?
C20 N2 S2 O3 . . . . -170.79(14) ?
C20 N2 S2 C14 . . . . -55.23(16) ?
C15 C14 S2 O4 . . . . -166.93(15) ?
C19 C14 S2 O4 . . . . 15.29(19) ?
C15 C14 S2 O3 . . . . 62.44(18) ?
C19 C14 S2 O3 . . . . -115.33(17) ?
C15 C14 S2 N2 . . . . -50.46(17) ?
C19 C14 S2 N2 . . . . 131.76(17) ?
